data_2224799
loop_
_publ_author_name
'Zhang, Xiutang'
'Wei, Peihai'
'Shi, Congwen'
'Li, Bin'
'Hu, Bo'

_publ_section_title
;Diaqua-1\k<i>O</i>,2\k<i>O</i>-(2,2'-bi-1<i>H</i>-imidazole-1\k^2^<i>N</i>^3^,<i>N</i>^3'^)(oxalato-2\k^2^<i>O</i>^1^,<i>O</i>^2^)di-\m-oxido-\k^4^<i>O</i>:<i>O</i>-dioxido-1\k<i>O</i>,2\k<i>O</i>-dimolybdenum(V)
 trihydrate
;
_journal_coeditor_code WM2286
_journal_issue 1
_journal_name_full 'Acta Crystallographica Section E'
_journal_page_first m26
_journal_page_last m27
_journal_paper_doi 10.1107/S1600536809052003
_journal_volume 66
_journal_year 2010
_chemical_formula_iupac '[Mo2 (C2 O4) O4 (C6 H6 N4) (H2 O)2], 3H2 O'
_chemical_formula_moiety 'C8 H10 Mo2 N4 O10, 3(H2 O)'
_chemical_formula_sum 'C8 H16 Mo2 N4 O13'
_chemical_formula_weight 568.13
_chemical_name_systematic
;Diaqua-1\k<i>O</i>,2\k<i>O</i>-(2,2'-bi-1<i>H</i>-imidazole-
1\k^2^<i>N</i>^3^,<i>N</i>^3'^)(oxalato-2\k^2^<i>O</i>^1^,<i>O</i>^2^)di-
\m-oxido-\k^4^<i>O</i>:<i>O</i>-dioxido-1\k<i>O</i>,2\k<i>O</i>-dimolybdenum(V)
trihydrate
;
_space_group_IT_number 14
_symmetry_cell_setting monoclinic
_symmetry_space_group_name_Hall '-P 2ybc'
_symmetry_space_group_name_H-M 'P 1 21/c 1'
_atom_sites_solution_hydrogens geom
_atom_sites_solution_primary direct
_atom_sites_solution_secondary difmap
_audit_creation_method SHELXL-97
_cell_angle_alpha 90.00
_cell_angle_beta 92.306(2)
_cell_angle_gamma 90.00
_cell_formula_units_Z 4
_cell_length_a 10.7509(16)
_cell_length_b 14.517(2)
_cell_length_c 11.3661(17)
_cell_measurement_reflns_used 3099
_cell_measurement_temperature 273(2)
_cell_measurement_theta_max 24.99
_cell_measurement_theta_min 1.90
_cell_volume 1772.5(4)
_computing_cell_refinement 'SAINT-Plus (Bruker, 2001)'
_computing_data_collection 'APEX2 (Bruker, 2004)'
_computing_data_reduction 'SAINT-Plus (Bruker, 2001)'
_computing_molecular_graphics 'SHELXTL (Sheldrick, 2008)'
_computing_publication_material 'SHELXTL (Sheldrick, 2008)'
_computing_structure_refinement 'SHELXL97 (Sheldrick, 2008)'
_computing_structure_solution 'SHELXS97 (Sheldrick, 2008)'
_diffrn_ambient_temperature 273(2)
_diffrn_measured_fraction_theta_full 0.994
_diffrn_measured_fraction_theta_max 0.994
_diffrn_measurement_device_type 'Bruker APEXII CCD'
_diffrn_measurement_method 'phi and omega scans'
_diffrn_radiation_monochromator graphite
_diffrn_radiation_source 'fine-focus sealed tube'
_diffrn_radiation_type MoK\a
_diffrn_radiation_wavelength 0.71073
_diffrn_reflns_av_R_equivalents 0.0199
_diffrn_reflns_av_sigmaI/netI 0.0186
_diffrn_reflns_limit_h_max 12
_diffrn_reflns_limit_h_min -12
_diffrn_reflns_limit_k_max 17
_diffrn_reflns_limit_k_min -17
_diffrn_reflns_limit_l_max 13
_diffrn_reflns_limit_l_min -13
_diffrn_reflns_number 11601
_diffrn_reflns_theta_full 25.00
_diffrn_reflns_theta_max 25.00
_diffrn_reflns_theta_min 1.90
_diffrn_standards_number 0
_exptl_absorpt_coefficient_mu 1.490
_exptl_absorpt_correction_T_max 0.8901
_exptl_absorpt_correction_T_min 0.8414
_exptl_absorpt_correction_type multi-scan
_exptl_absorpt_process_details '(SADABS; Bruker, 2001)'
_exptl_crystal_colour colorless
_exptl_crystal_density_diffrn 2.129
_exptl_crystal_density_method 'not measured'
_exptl_crystal_description block
_exptl_crystal_F_000 1120
_exptl_crystal_size_max 0.12
_exptl_crystal_size_mid 0.10
_exptl_crystal_size_min 0.08
_refine_diff_density_max 0.478
_refine_diff_density_min -0.363
_refine_ls_extinction_method none
_refine_ls_goodness_of_fit_ref 1.001
_refine_ls_hydrogen_treatment mixed
_refine_ls_matrix_type full
_refine_ls_number_parameters 275
_refine_ls_number_reflns 3099
_refine_ls_number_restraints 0
_refine_ls_restrained_S_all 1.001
_refine_ls_R_factor_all 0.0243
_refine_ls_R_factor_gt 0.0212
_refine_ls_shift/su_max 0.001
_refine_ls_shift/su_mean 0.000
_refine_ls_structure_factor_coef Fsqd
_refine_ls_weighting_details 'calc w=1/[\s^2^(Fo^2^)+(0.0360P)^2^+1.2494P] where P=(Fo^2^+2Fc^2^)/3'
_refine_ls_weighting_scheme calc
_refine_ls_wR_factor_gt 0.0572
_refine_ls_wR_factor_ref 0.0589
_reflns_number_gt 2820
_reflns_number_total 3099
_reflns_threshold_expression I>2\s(I)
_cod_data_source_file wm2286.cif
_cod_data_source_block I
_cod_depositor_comments
;
The following automatic conversions were performed:
'_symmetry_cell_setting' value 'Monoclinic' changed to 'monoclinic'
according to '/home/saulius/struct/CIF-dictionaries/cif_core.dic'
dictionary named 'cif_core.dic' version 2.4.1 from 2010-06-29.

Automatic conversion script
Id: cif_fix_enum 1527 2010-12-29 10:47:43Z saulius 

The following automatic conversions were performed:

'_symmetry_cell_setting' value 'Monoclinic' changed to 'monoclinic'
according to /home/saulius/struct/CIF-dictionaries/cif_core.dic
dictionary named 'cif_core.dic' version 2.4.1 from 2010-06-29.

Automatic conversion script
Id: cif_fix_values 1715 2011-07-08 13:25:40Z adriana 
;
_cod_original_cell_volume 1772.4(5)
_cod_original_sg_symbol_H-M 'P 21/c'
_cod_database_code 2224799
_cod_database_fobs_code 2224799

loop_
_symmetry_equiv_pos_as_xyz
'x, y, z'
'-x, y+1/2, -z+1/2'
'-x, -y, -z'
'x, -y-1/2, z-1/2'

loop_
_atom_site_type_symbol
_atom_site_label
_atom_site_fract_x
_atom_site_fract_y
_atom_site_fract_z
_atom_site_U_iso_or_equiv
_atom_site_adp_type
_atom_site_calc_flag
_atom_site_refinement_flags
_atom_site_occupancy
_atom_site_disorder_assembly
_atom_site_disorder_group
Mo Mo1 0.4186(3) 0.2145(3) 0.0209(3) 0.0233(14) Uani d . 1 . .
Mo Mo2 0.2035(4) 0.2602(3) 0.0911(3) 0.0250(14) Uani d D 1 . .
C C1 0.659(4) 0.326(3) 0.056(4) 0.026(10) Uani d . 1 . .
C C2 0.591(4) 0.381(3) -0.030(4) 0.025(10) Uani d . 1 . .
C C3 0.436(4) 0.411(3) -0.151(4) 0.030(10) Uani d . 1 . .
H H3 0.3598 0.4076 -0.1927 0.036 Uiso calc R 1 . .
C C4 0.523(5) 0.478(3) -0.163(4) 0.033(11) Uani d . 1 . .
H H4 0.5168 0.5278 -0.2146 0.040 Uiso calc R 1 . .
C C5 0.788(5) 0.267(4) 0.188(5) 0.038(12) Uani d . 1 . .
H H5 0.8565 0.2586 0.2395 0.045 Uiso calc R 1 . .
C C6 0.691(4) 0.208(3) 0.170(4) 0.033(11) Uani d . 1 . .
H H6 0.6819 0.1520 0.2078 0.040 Uiso calc R 1 . .
C C7 0.108(4) 0.427(3) -0.044(4) 0.028(10) Uani d . 1 . .
C C8 0.007(4) 0.352(3) -0.060(4) 0.030(10) Uani d . 1 . .
N N1 0.479(3) 0.351(3) -0.066(3) 0.026(8) Uani d . 1 . .
N N2 0.620(4) 0.458(3) -0.087(3) 0.029(9) Uani d . 1 . .
H H2 0.6881 0.4889 -0.0777 0.035 Uiso calc R 1 . .
N N3 0.609(4) 0.246(3) 0.086(3) 0.028(9) Uani d . 1 . .
N N4 0.767(3) 0.341(3) 0.115(3) 0.031(9) Uani d . 1 . .
H H4A 0.8137 0.3886 0.1091 0.038 Uiso calc R 1 . .
O O1 0.028(3) 0.279(2) 0.004(3) 0.032(8) Uani d . 1 . .
O O2 -0.084(3) 0.364(3) -0.125(3) 0.042(9) Uani d . 1 . .
O O3 0.100(3) 0.497(2) -0.103(3) 0.040(8) Uani d . 1 . .
O O4 0.195(3) 0.407(2) 0.032(3) 0.029(7) Uani d . 1 . .
O O5 0.161(3) 0.160(2) 0.149(3) 0.040(8) Uani d . 1 . .
O O6 0.370(3) 0.288(2) 0.154(3) 0.028(7) Uani d . 1 . .
O O7 0.261(3) 0.232(2) -0.065(3) 0.028(7) Uani d . 1 . .
O O8 0.431(3) 0.106(2) 0.070(3) 0.037(8) Uani d . 1 . .
O O1W 0.488(3) 0.171(3) -0.143(3) 0.038(8) Uani d D 1 . .
O O2W 0.135(3) 0.328(2) 0.245(3) 0.037(8) Uani d D 1 . .
O O3W 0.078(6) 0.499(4) 0.315(5) 0.081(16) Uani d D 1 . .
O O4W 0.678(4) 0.065(3) 0.860(4) 0.050(10) Uani d D 1 . .
O O5W 0.905(4) 0.104(3) 0.965(4) 0.065(12) Uani d D 1 . .
H H1W 0.46(5) 0.18(5) -0.21(3) 0.080 Uiso d D 1 . .
H H2W 0.55(4) 0.14(4) -0.15(5) 0.080 Uiso d D 1 . .
H H3W 0.12(6) 0.384(14) 0.25(3) 0.080 Uiso d D 1 . .
H H4W 0.18(6) 0.31(4) 0.30(4) 0.080 Uiso d D 1 . .
H H7W 0.65(5) 0.02(3) 0.89(6) 0.080 Uiso d D 1 . .
H H8W 0.74(4) 0.08(4) 0.90(5) 0.080 Uiso d D 1 . .
H H9W 0.93(6) 0.08(5) 1.03(3) 0.080 Uiso d D 1 . .
H H10W 0.94(6) 0.08(5) 0.91(3) 0.080 Uiso d D 1 . .
H H5W 0.15(2) 0.50(6) 0.29(6) 0.080 Uiso d D 1 . .
H H6W 0.03(5) 0.52(6) 0.27(5) 0.1(4) Uiso d D 1 . .

loop_
_atom_site_aniso_label
_atom_site_aniso_U_11
_atom_site_aniso_U_22
_atom_site_aniso_U_33
_atom_site_aniso_U_12
_atom_site_aniso_U_13
_atom_site_aniso_U_23
Mo1 0.028(2) 0.022(2) 0.020(2) -0.0018(15) -0.0015(16) 0.0013(15)
Mo2 0.026(2) 0.027(2) 0.022(2) -0.0032(15) -0.0012(16) 0.0014(15)
C1 0.03(2) 0.03(2) 0.02(2) 0.000(19) 0.001(18) -0.001(19)
C2 0.03(2) 0.02(2) 0.02(2) -0.002(18) 0.001(18) 0.001(18)
C3 0.03(3) 0.03(2) 0.03(2) 0.00(2) -0.01(2) 0.002(19)
C4 0.04(3) 0.03(2) 0.03(2) 0.00(2) 0.00(2) 0.01(2)
C5 0.03(3) 0.05(3) 0.04(3) 0.01(2) -0.01(2) 0.01(2)
C6 0.03(3) 0.03(3) 0.03(3) 0.01(2) 0.00(2) 0.01(2)
C7 0.03(2) 0.03(3) 0.02(2) 0.00(2) 0.002(19) -0.002(19)
C8 0.03(3) 0.03(3) 0.03(2) 0.00(2) 0.00(2) 0.00(2)
N1 0.03(2) 0.024(19) 0.024(19) -0.001(16) -0.002(16) 0.002(15)
N2 0.03(2) 0.03(2) 0.03(2) -0.007(17) -0.001(17) 0.003(16)
N3 0.03(2) 0.03(2) 0.03(2) -0.001(16) -0.001(17) 0.005(16)
N4 0.03(2) 0.03(2) 0.03(2) -0.005(17) -0.003(17) 0.005(18)
O1 0.027(17) 0.031(18) 0.038(19) -0.006(14) -0.003(15) 0.004(15)
O2 0.038(19) 0.04(2) 0.05(2) -0.004(16) -0.019(17) 0.000(17)
O3 0.04(2) 0.032(19) 0.04(2) -0.007(16) -0.008(16) 0.010(16)
O4 0.027(16) 0.027(17) 0.031(17) -0.004(13) -0.005(14) 0.000(14)
O5 0.04(2) 0.04(2) 0.04(2) -0.007(16) 0.004(16) 0.009(17)
O6 0.028(17) 0.033(18) 0.024(16) -0.002(14) -0.002(13) -0.002(13)
O7 0.031(17) 0.031(17) 0.022(16) -0.003(14) -0.003(13) -0.001(13)
O8 0.04(2) 0.027(18) 0.038(19) -0.001(15) -0.001(16) 0.004(15)
O1W 0.05(2) 0.04(2) 0.024(17) 0.016(17) -0.002(15) -0.003(16)
O2W 0.04(2) 0.05(2) 0.025(17) 0.009(17) 0.000(15) 0.002(15)
O3W 0.12(4) 0.06(3) 0.06(3) 0.03(3) -0.02(3) 0.00(3)
O4W 0.04(2) 0.04(2) 0.07(3) -0.001(18) -0.01(2) 0.01(2)
O5W 0.06(3) 0.06(3) 0.07(3) -0.01(2) -0.01(3) 0.00(3)

loop_
_atom_type_symbol
_atom_type_description
_atom_type_scat_dispersion_real
_atom_type_scat_dispersion_imag
_atom_type_scat_source
C C 0.0033 0.0016 'International Tables Vol C Tables 4.2.6.8 and 6.1.1.4'
H H 0.0000 0.0000 'International Tables Vol C Tables 4.2.6.8 and 6.1.1.4'
N N 0.0061 0.0033 'International Tables Vol C Tables 4.2.6.8 and 6.1.1.4'
O O 0.0106 0.0060 'International Tables Vol C Tables 4.2.6.8 and 6.1.1.4'
Mo Mo -1.6832 0.6857 'International Tables Vol C Tables 4.2.6.8 and 6.1.1.4'

loop_
_geom_angle_atom_site_label_1
_geom_angle_atom_site_label_2
_geom_angle_atom_site_label_3
_geom_angle_site_symmetry_1
_geom_angle_site_symmetry_3
_geom_angle
_geom_angle_publ_flag
O8 Mo1 O7 . . 110.2(15) ?
O8 Mo1 O6 . . 106.3(15) ?
O7 Mo1 O6 . . 93.4(13) ?
O8 Mo1 O1W . . 89.1(16) ?
O7 Mo1 O1W . . 85.9(13) ?
O6 Mo1 O1W . . 163.7(14) ?
O8 Mo1 N3 . . 91.4(15) ?
O7 Mo1 N3 . . 158.0(14) ?
O6 Mo1 N3 . . 84.3(14) ?
O1W Mo1 N3 . . 90.2(14) ?
O8 Mo1 N1 . . 157.9(15) ?
O7 Mo1 N1 . . 85.8(13) ?
O6 Mo1 N1 . . 87.1(13) ?
O1W Mo1 N1 . . 76.6(14) ?
N3 Mo1 N1 . . 72.2(13) ?
O8 Mo1 Mo2 . . 101.5(12) ?
O7 Mo1 Mo2 . . 48.7(10) ?
O6 Mo1 Mo2 . . 48.6(9) ?
O1W Mo1 Mo2 . . 134.5(10) ?
N3 Mo1 Mo2 . . 132.9(10) ?
N1 Mo1 Mo2 . . 100.5(9) ?
O5 Mo2 O6 . . 107.5(15) ?
O5 Mo2 O7 . . 106.2(16) ?
O6 Mo2 O7 . . 93.4(13) ?
O5 Mo2 O1 . . 92.7(15) ?
O6 Mo2 O1 . . 159.4(13) ?
O7 Mo2 O1 . . 84.9(13) ?
O5 Mo2 O2W . . 88.3(16) ?
O6 Mo2 O2W . . 86.8(13) ?
O7 Mo2 O2W . . 164.7(13) ?
O1 Mo2 O2W . . 89.6(13) ?
O5 Mo2 O4 . . 160.2(15) ?
O6 Mo2 O4 . . 86.4(12) ?
O7 Mo2 O4 . . 86.5(12) ?
O1 Mo2 O4 . . 73.0(11) ?
O2W Mo2 O4 . . 78.3(12) ?
O5 Mo2 Mo1 . . 99.3(12) ?
O6 Mo2 Mo1 . . 48.7(9) ?
O7 Mo2 Mo1 . . 48.6(9) ?
O1 Mo2 Mo1 . . 133.5(10) ?
O2W Mo2 Mo1 . . 135.2(9) ?
O4 Mo2 Mo1 . . 100.4(8) ?
N3 C1 N4 . . 111(4) ?
N3 C1 C2 . . 118(4) ?
N4 C1 C2 . . 131(4) ?
N1 C2 N2 . . 111(4) ?
N1 C2 C1 . . 117(4) ?
N2 C2 C1 . . 132(4) ?
C4 C3 N1 . . 109(4) ?
C4 C3 H3 . . 125.7 ?
N1 C3 H3 . . 125.7 ?
C3 C4 N2 . . 107(4) ?
C3 C4 H4 . . 126.3 ?
N2 C4 H4 . . 126.3 ?
C6 C5 N4 . . 107(4) ?
C6 C5 H5 . . 126.4 ?
N4 C5 H5 . . 126.4 ?
C5 C6 N3 . . 109(4) ?
C5 C6 H6 . . 125.7 ?
N3 C6 H6 . . 125.7 ?
O3 C7 O4 . . 127(4) ?
O3 C7 C8 . . 119(4) ?
O4 C7 C8 . . 114(4) ?
O2 C8 O1 . . 125(4) ?
O2 C8 C7 . . 121(4) ?
O1 C8 C7 . . 114(4) ?
C2 N1 C3 . . 106(4) ?
C2 N1 Mo1 . . 115(3) ?
C3 N1 Mo1 . . 139(3) ?
C2 N2 C4 . . 107(4) ?
C2 N2 H2 . . 126.5 ?
C4 N2 H2 . . 126.5 ?
C1 N3 C6 . . 106(4) ?
C1 N3 Mo1 . . 118(3) ?
C6 N3 Mo1 . . 135(3) ?
C1 N4 C5 . . 107(4) ?
C1 N4 H4A . . 126.3 ?
C5 N4 H4A . . 126.3 ?
C8 O1 Mo2 . . 120(3) ?
C7 O4 Mo2 . . 116(3) ?
Mo2 O6 Mo1 . . 82.7(12) ?
Mo1 O7 Mo2 . . 82.7(12) ?
H1W O1W H2W . . 106.00 ?
H3W O2W H4W . . 112.00 ?
H5W O3W H6W . . 112.00 ?
H7W O4W H8W . . 107.00 ?
H9W O5W H10W . . 111.00 ?

loop_
_geom_bond_atom_site_label_1
_geom_bond_atom_site_label_2
_geom_bond_site_symmetry_2
_geom_bond_distance
_geom_bond_publ_flag
Mo1 O8 . 1.68(3) y
Mo1 O7 . 1.94(3) y
Mo1 O6 . 1.94(3) y
Mo1 O1W . 2.13(3) y
Mo1 N3 . 2.20(4) y
Mo1 N1 . 2.31(4) y
Mo1 Mo2 . 2.564(5) ?
Mo2 O5 . 1.68(3) y
Mo2 O6 . 1.94(3) y
Mo2 O7 . 1.94(3) y
Mo2 O1 . 2.11(3) y
Mo2 O2W . 2.16(3) y
Mo2 O4 . 2.23(3) y
C1 N3 . 1.33(6) ?
C1 N4 . 1.34(6) ?
C1 C2 . 1.44(6) ?
C2 N1 . 1.33(5) ?
C2 N2 . 1.33(6) ?
C3 C4 . 1.35(7) ?
C3 N1 . 1.37(6) ?
C3 H3 . 0.9300 ?
C4 N2 . 1.37(6) ?
C4 H4 . 0.9300 ?
C5 C6 . 1.35(7) ?
C5 N4 . 1.37(6) ?
C5 H5 . 0.9300 ?
C6 N3 . 1.39(6) ?
C6 H6 . 0.9300 ?
C7 O3 . 1.22(6) ?
C7 O4 . 1.28(5) ?
C7 C8 . 1.55(6) ?
C8 O2 . 1.22(6) ?
C8 O1 . 1.29(6) ?
N2 H2 . 0.8600 ?
N4 H4A . 0.8600 ?
O1W H1W . 0.8(5) ?
O1W H2W . 0.8(4) ?
O2W H3W . 0.82(16) ?
O2W H4W . 0.8(6) ?
O3W H5W . 0.8(4) ?
O3W H6W . 0.8(7) ?
O4W H7W . 0.8(5) ?
O4W H8W . 0.8(6) ?
O5W H9W . 0.9(5) ?
O5W H10W . 0.8(5) ?

loop_
_geom_hbond_atom_site_label_D
_geom_hbond_atom_site_label_H
_geom_hbond_atom_site_label_A
_geom_hbond_site_symmetry_A
_geom_hbond_distance_DH
_geom_hbond_distance_HA
_geom_hbond_distance_DA
_geom_hbond_angle_DHA
N2 H2 O4 3_665 0.86 2.02 2.84(5) 160.2
N4 H4A O3 3_665 0.86 1.90 2.76(5) 172.2
O1W H1W O6 4_565 0.8(5) 1.9(4) 2.66(5) 168.00
O1W H2W O4W 1_554 0.8(4) 1.8(5) 2.56(6) 170.00
O2W H4W O7 4_566 0.8(4) 1.8(5) 2.65(5) 172.00
O3W H5W O2 3_565 0.8(4) 2.8(7) 2.94(7) 92.00
O5W H9W O3W 2_646 0.9(5) 2.1(6) 2.93(7) 158.00
O2W H3W O3W . 0.8(2) 1.9(3) 2.69(7) 160.00
